data_1551248
loop_
_publ_author_name
'Slater, Benjamin'
'Wong, So-On'
'Duckworth, Andrew'
'White, Andrew J. P.'
'Hill, Matthew R.'
'Ladewig, Bradley P.'

_publ_section_title
;
 Upcycling a plastic cup: one-pot synthesis of lactate containing metal
 organic frameworks from polylactic acid
;
_journal_issue 51
_journal_name_full 'Chemical Communications'
_journal_page_first 7319
_journal_page_last 7322
_journal_paper_doi 10.1039/C9CC02861G
_journal_volume 55
_journal_year 2019
_chemical_absolute_configuration ad
_chemical_formula_moiety 'C14 H15 N O8 Zn2, 1.5(C3 H7 N O)'
_chemical_formula_sum 'C18.5 H25.5 N2.5 O9.5 Zn2'
_chemical_formula_weight 565.65
_space_group_crystal_system orthorhombic
_space_group_IT_number 19
_space_group_name_Hall 'P 2ac 2ab'
_space_group_name_H-M_alt 'P 21 21 21'
_symmetry_space_group_name_Hall 'P 2ac 2ab'
_symmetry_space_group_name_H-M 'P 21 21 21'
_atom_sites_solution_hydrogens geom
_audit_creation_method SHELXL-2018/3
_audit_update_record
;
2019-04-05 deposited with the CCDC.    2019-05-29 downloaded from the CCDC.
;
_cell_angle_alpha 90
_cell_angle_beta 90
_cell_angle_gamma 90
_cell_formula_units_Z 4
_cell_length_a 10.3034(4)
_cell_length_b 11.7652(9)
_cell_length_c 20.3570(7)
_cell_measurement_reflns_used 2641
_cell_measurement_temperature 173(2)
_cell_measurement_theta_max 73.2610
_cell_measurement_theta_min 4.2670
_cell_volume 2467.7(2)
_computing_cell_refinement 'CrysAlisPro, Rigaku OD'
_computing_data_collection 'CrysAlisPro, Rigaku OD'
_computing_data_reduction 'CrysAlisPro, Rigaku OD'
_computing_molecular_graphics 'Bruker SHELXTL'
_computing_publication_material 'CIFTAB-2014 (Sheldrick, 2017)'
_computing_structure_refinement 'SHELXL-2018/3 (Sheldrick, 2018)'
_computing_structure_solution 'SHELXS-2014 (Sheldrick, 2017)'
_diffrn_ambient_temperature 173(2)
_diffrn_detector_area_resol_mean 10.4115
_diffrn_measured_fraction_theta_full 0.993
_diffrn_measured_fraction_theta_max 0.965
_diffrn_measurement_device_type 'Agilent Xcalibur PX Ultra A'
_diffrn_measurement_method 'omega scans'
_diffrn_radiation_type CuK\a
_diffrn_radiation_wavelength 1.54184
_diffrn_reflns_av_R_equivalents 0.0369
_diffrn_reflns_av_unetI/netI 0.0527
_diffrn_reflns_Laue_measured_fraction_full 0.993
_diffrn_reflns_Laue_measured_fraction_max 0.965
_diffrn_reflns_limit_h_max 8
_diffrn_reflns_limit_h_min -12
_diffrn_reflns_limit_k_max 14
_diffrn_reflns_limit_k_min -11
_diffrn_reflns_limit_l_max 23
_diffrn_reflns_limit_l_min -24
_diffrn_reflns_number 7563
_diffrn_reflns_point_group_measured_fraction_full 0.982
_diffrn_reflns_point_group_measured_fraction_max 0.946
_diffrn_reflns_theta_full 67.684
_diffrn_reflns_theta_max 73.277
_diffrn_reflns_theta_min 4.340
_diffrn_source 'Enhance Ultra (Cu) X-ray Source'
_exptl_absorpt_coefficient_mu 2.850
_exptl_absorpt_correction_T_max 0.763
_exptl_absorpt_correction_T_min 0.534
_exptl_absorpt_correction_type analytical
_exptl_absorpt_process_details
; 
CrysAlisPro 1.171.38.46 (Rigaku Oxford Diffraction, 2015) 
Analytical numeric absorption correction using a multifaceted crystal 
model based on expressions derived by R.C. Clark & J.S. Reid. 
(Clark, R. C. & Reid, J. S. (1995). Acta Cryst. A51, 887-897) 
Empirical absorption correction using spherical harmonics, 
implemented in SCALE3 ABSPACK scaling algorithm. 
;
_exptl_crystal_colour Colourless
_exptl_crystal_density_diffrn 1.523
_exptl_crystal_description 'blocky needles'
_exptl_crystal_F_000 1160
_exptl_crystal_size_max 0.348
_exptl_crystal_size_mid 0.179
_exptl_crystal_size_min 0.117
_refine_diff_density_max 0.425
_refine_diff_density_min -0.798
_refine_diff_density_rms 0.091
_refine_ls_abs_structure_details
; 
 Flack x determined using 1517 quotients [(I+)-(I-)]/[(I+)+(I-)] 
 (Parsons, Flack and Wagner, Acta Cryst. B69 (2013) 249-259). 
;
_refine_ls_abs_structure_Flack 0.08(3)
_refine_ls_extinction_method none
_refine_ls_goodness_of_fit_ref 1.048
_refine_ls_hydrogen_treatment constr
_refine_ls_matrix_type full
_refine_ls_number_parameters 245
_refine_ls_number_reflns 4699
_refine_ls_number_restraints 143
_refine_ls_restrained_S_all 1.046
_refine_ls_R_factor_all 0.0514
_refine_ls_R_factor_gt 0.0441
_refine_ls_shift/su_max 0.000
_refine_ls_shift/su_mean 0.000
_refine_ls_structure_factor_coef Fsqd
_refine_ls_weighting_details 'w=1/[\s^2^(Fo^2^)+(0.0628P)^2^+1.3461P] where P=(Fo^2^+2Fc^2^)/3'
_refine_ls_weighting_scheme calc
_refine_ls_wR_factor_gt 0.1155
_refine_ls_wR_factor_ref 0.1209
_reflns_Friedel_coverage 0.729
_reflns_Friedel_fraction_full 0.968
_reflns_Friedel_fraction_max 0.921
_reflns_number_gt 4140
_reflns_number_total 4699
_reflns_threshold_expression 'I > 2\s(I)'
_cod_data_source_file c9cc02861g2.cif
_cod_data_source_block ZnBLD-dPLA
_cod_original_formula_sum 'C18.50 H25.50 N2.50 O9.50 Zn2'
_cod_database_code 1551248
_shelx_shelxl_version_number 2018/3
_shelx_space_group_comment
; 
The symmetry employed for this shelxl refinement is uniquely defined 
by the following loop, which should always be used as a source of 
symmetry information in preference to the above space-group names. 
They are only intended as comments. 
;

loop_
_space_group_symop_operation_xyz
'x, y, z'
'-x+1/2, -y, z+1/2'
'-x, y+1/2, -z+1/2'
'x+1/2, -y+1/2, -z'

loop_
_atom_site_label
_atom_site_type_symbol
_atom_site_fract_x
_atom_site_fract_y
_atom_site_fract_z
_atom_site_U_iso_or_equiv
_atom_site_adp_type
_atom_site_occupancy
_atom_site_site_symmetry_order
_atom_site_calc_flag
_atom_site_refinement_flags_posn
_atom_site_refinement_flags_adp
_atom_site_refinement_flags_occupancy
_atom_site_disorder_assembly
_atom_site_disorder_group
Zn1 Zn 0.15034(7) 0.32413(7) 0.50865(4) 0.0245(2) Uani 1 1 d . . . . .
Zn2 Zn 0.46297(7) 0.42053(7) 0.50973(4) 0.0241(2) Uani 1 1 d . . . . .
C1 C 0.2831(7) 0.4312(8) 0.6235(3) 0.0333(16) Uani 1 1 d D . . . .
O2 O 0.1865(5) 0.3885(6) 0.5968(2) 0.0445(15) Uani 1 1 d . . . . .
O3 O 0.3915(5) 0.4537(5) 0.5977(2) 0.0396(13) Uani 1 1 d . . . . .
C4 C 0.2696(9) 0.4565(10) 0.6963(3) 0.037(6) Uani 0.59(2) 1 d DG U P A 1
C5 C 0.1556(9) 0.4284(14) 0.7289(4) 0.039(4) Uani 0.59(2) 1 d G U P A 1
H5A H 0.088275 0.389526 0.706318 0.047 Uiso 0.59(2) 1 calc R U P A 1
C6 C 0.1401(9) 0.4572(14) 0.7947(4) 0.042(4) Uani 0.59(2) 1 d G U P A 1
H6A H 0.062125 0.437920 0.817022 0.051 Uiso 0.59(2) 1 calc R U P A 1
C7 C 0.2386(9) 0.5140(9) 0.8278(3) 0.030(5) Uani 0.59(2) 1 d DG U P A 1
C8 C 0.3526(10) 0.5422(12) 0.7951(4) 0.035(3) Uani 0.59(2) 1 d G U P A 1
H8A H 0.419924 0.581057 0.817774 0.041 Uiso 0.59(2) 1 calc R U P A 1
C9 C 0.3681(10) 0.5134(13) 0.7294(4) 0.035(3) Uani 0.59(2) 1 d G U P A 1
H9A H 0.446076 0.532663 0.707069 0.042 Uiso 0.59(2) 1 calc R U P A 1
C4' C 0.2701(14) 0.4663(13) 0.6945(4) 0.037(8) Uiso 0.41(2) 1 d DG U P A 2
C5' C 0.1475(12) 0.4883(17) 0.7199(5) 0.029(4) Uiso 0.41(2) 1 d G U P A 2
H5B H 0.073307 0.483323 0.692340 0.035 Uiso 0.41(2) 1 calc R U P A 2
C6' C 0.1333(12) 0.5174(17) 0.7857(5) 0.032(4) Uiso 0.41(2) 1 d G U P A 2
H6B H 0.049423 0.532434 0.803070 0.039 Uiso 0.41(2) 1 calc R U P A 2
C7' C 0.2418(14) 0.5246(13) 0.8261(4) 0.031(8) Uiso 0.41(2) 1 d DG U P A 2
C8' C 0.3644(12) 0.5027(14) 0.8007(6) 0.025(4) Uiso 0.41(2) 1 d G U P A 2
H8B H 0.438598 0.507608 0.828253 0.031 Uiso 0.41(2) 1 calc R U P A 2
C9' C 0.3786(12) 0.4735(14) 0.7349(6) 0.032(5) Uiso 0.41(2) 1 d G U P A 2
H9B H 0.462485 0.458497 0.717523 0.038 Uiso 0.41(2) 1 calc R U P A 2
C10 C 0.2232(7) 0.5488(7) 0.8988(3) 0.0322(16) Uani 1 1 d D . . . .
O11 O 0.1133(5) 0.5401(5) 0.9226(2) 0.0419(14) Uani 1 1 d . . . . .
O12 O 0.3245(5) 0.5810(5) 0.9288(2) 0.0362(11) Uani 1 1 d . . . . .
C21 C 0.3635(5) 0.1695(6) 0.4866(3) 0.0292(12) Uani 1 1 d . . . . .
O22 O 0.3484(4) 0.2701(4) 0.5056(2) 0.0284(9) Uani 1 1 d . . . . .
O23 O 0.4677(4) 0.1196(4) 0.4798(3) 0.0424(13) Uani 1 1 d . . . . .
C24 C 0.2381(6) 0.1037(7) 0.4675(4) 0.0346(17) Uani 1 1 d . . . . .
H24A H 0.241272 0.026583 0.488092 0.042 Uiso 1 1 calc R U . . .
O25 O 0.1270(4) 0.1610(4) 0.4908(2) 0.0297(9) Uani 1 1 d . . . . .
C26 C 0.2363(8) 0.0899(11) 0.3927(4) 0.063(3) Uani 1 1 d . . . . .
H26A H 0.146472 0.082262 0.377607 0.095 Uiso 1 1 calc R U . . .
H26B H 0.285498 0.021815 0.380493 0.095 Uiso 1 1 calc R U . . .
H26C H 0.275943 0.156823 0.372221 0.095 Uiso 1 1 calc R U . . .
O30 O 0.5430(5) 0.5841(5) 0.5122(3) 0.0470(12) Uani 1 1 d D . . . .
C30 C 0.539(2) 0.6558(13) 0.4687(11) 0.059(5) Uani 0.550(18) 1 d D U P B 1
H30A H 0.477945 0.642158 0.434653 0.071 Uiso 0.550(18) 1 calc R U P B 1
N31 N 0.6106(18) 0.7520(13) 0.4625(10) 0.076(4) Uani 0.550(18) 1 d D U P B 1
C32 C 0.707(2) 0.779(2) 0.5104(13) 0.094(6) Uani 0.550(18) 1 d D U P B 1
H32A H 0.749548 0.850654 0.498662 0.142 Uiso 0.550(18) 1 calc R U P B 1
H32B H 0.666395 0.786310 0.553670 0.142 Uiso 0.550(18) 1 calc R U P B 1
H32C H 0.772201 0.718015 0.511785 0.142 Uiso 0.550(18) 1 calc R U P B 1
C33 C 0.599(3) 0.833(2) 0.4097(14) 0.106(7) Uani 0.550(18) 1 d D U P B 1
H33A H 0.661603 0.895085 0.416548 0.159 Uiso 0.550(18) 1 calc R U P B 1
H33B H 0.617820 0.795504 0.367796 0.159 Uiso 0.550(18) 1 calc R U P B 1
H33C H 0.511107 0.864163 0.408885 0.159 Uiso 0.550(18) 1 calc R U P B 1
C30' C 0.546(2) 0.6596(19) 0.4726(13) 0.065(7) Uiso 0.450(18) 1 d D U P B 2
H30B H 0.525301 0.646822 0.427763 0.078 Uiso 0.450(18) 1 calc R U P B 2
N31' N 0.581(2) 0.7633(17) 0.4945(12) 0.076(5) Uiso 0.450(18) 1 d D U P B 2
C32' C 0.622(4) 0.788(3) 0.5612(14) 0.117(10) Uiso 0.450(18) 1 d D U P B 2
H32D H 0.641958 0.869352 0.565087 0.176 Uiso 0.450(18) 1 calc R U P B 2
H32E H 0.551535 0.768814 0.591719 0.176 Uiso 0.450(18) 1 calc R U P B 2
H32F H 0.699014 0.743392 0.571908 0.176 Uiso 0.450(18) 1 calc R U P B 2
C33' C 0.597(3) 0.861(2) 0.4519(16) 0.095(7) Uiso 0.450(18) 1 d D U P B 2
H33D H 0.622566 0.927512 0.478291 0.142 Uiso 0.450(18) 1 calc R U P B 2
H33E H 0.664525 0.845584 0.419240 0.142 Uiso 0.450(18) 1 calc R U P B 2
H33F H 0.514932 0.877583 0.429509 0.142 Uiso 0.450(18) 1 calc R U P B 2

loop_
_atom_site_aniso_label
_atom_site_aniso_U_11
_atom_site_aniso_U_22
_atom_site_aniso_U_33
_atom_site_aniso_U_23
_atom_site_aniso_U_13
_atom_site_aniso_U_12
Zn1 0.0165(3) 0.0345(4) 0.0226(4) -0.0004(3) 0.0002(3) -0.0003(3)
Zn2 0.0159(3) 0.0342(4) 0.0220(4) -0.0011(3) 0.0001(3) 0.0006(3)
C1 0.032(4) 0.050(5) 0.019(3) -0.004(3) 0.000(2) 0.005(4)
O2 0.025(3) 0.082(5) 0.026(2) -0.011(3) -0.0003(19) 0.005(3)
O3 0.036(3) 0.055(4) 0.028(2) -0.011(2) 0.008(2) -0.003(3)
C4 0.023(6) 0.069(12) 0.020(6) -0.010(5) 0.002(4) 0.010(6)
C5 0.031(6) 0.054(11) 0.032(6) -0.013(6) -0.002(5) -0.013(7)
C6 0.027(6) 0.070(12) 0.030(6) -0.017(6) 0.010(5) -0.017(6)
C7 0.028(7) 0.037(8) 0.025(7) 0.000(5) 0.006(4) 0.006(5)
C8 0.045(7) 0.033(9) 0.026(5) -0.011(5) 0.002(5) 0.000(6)
C9 0.033(7) 0.044(10) 0.029(6) -0.005(6) 0.008(5) -0.010(6)
C10 0.029(4) 0.041(4) 0.027(3) -0.001(3) -0.002(3) 0.002(3)
O11 0.040(3) 0.059(4) 0.026(2) -0.010(2) 0.007(2) -0.010(3)
O12 0.027(2) 0.055(3) 0.027(2) -0.009(2) -0.0025(18) 0.005(2)
C21 0.019(3) 0.041(4) 0.027(3) -0.002(3) -0.001(3) -0.001(3)
O22 0.0170(17) 0.031(2) 0.037(2) -0.004(2) 0.000(2) -0.0032(16)
O23 0.016(2) 0.044(3) 0.067(4) -0.015(3) 0.000(2) 0.0033(19)
C24 0.012(3) 0.046(5) 0.046(4) -0.016(3) 0.002(3) 0.000(3)
O25 0.0120(17) 0.042(3) 0.035(2) -0.006(2) 0.0007(18) 0.0014(16)
C26 0.030(4) 0.107(9) 0.053(5) -0.040(6) 0.007(4) -0.002(5)
O30 0.040(3) 0.039(3) 0.062(3) -0.001(3) -0.011(3) -0.004(2)
C30 0.052(9) 0.028(7) 0.098(12) 0.006(7) -0.004(8) -0.003(6)
N31 0.088(9) 0.050(7) 0.092(9) 0.008(7) -0.005(8) -0.024(7)
C32 0.091(11) 0.080(10) 0.113(12) -0.002(11) -0.008(10) -0.018(9)
C33 0.116(13) 0.076(12) 0.126(14) 0.023(12) -0.006(12) -0.028(11)

loop_
_atom_type_symbol
_atom_type_description
_atom_type_scat_dispersion_real
_atom_type_scat_dispersion_imag
_atom_type_scat_source
C C 0.0181 0.0091 'International Tables Vol C Tables 4.2.6.8 and 6.1.1.4'
H H 0.0000 0.0000 'International Tables Vol C Tables 4.2.6.8 and 6.1.1.4'
N N 0.0311 0.0180 'International Tables Vol C Tables 4.2.6.8 and 6.1.1.4'
O O 0.0492 0.0322 'International Tables Vol C Tables 4.2.6.8 and 6.1.1.4'
Zn Zn -1.5491 0.6778 'International Tables Vol C Tables 4.2.6.8 and 6.1.1.4'

loop_
_geom_angle_atom_site_label_1
_geom_angle_atom_site_label_2
_geom_angle_atom_site_label_3
_geom_angle
_geom_angle_site_symmetry_1
_geom_angle_site_symmetry_3
O25 Zn1 O2 124.3(2) . .
O25 Zn1 O12 114.3(2) . 2_564
O2 Zn1 O12 120.0(3) . 2_564
O25 Zn1 O23 103.23(18) . 4_456
O2 Zn1 O23 86.8(2) . 4_456
O12 Zn1 O23 91.9(2) 2_564 4_456
O25 Zn1 O22 79.70(16) . .
O2 Zn1 O22 87.73(19) . .
O12 Zn1 O22 91.06(19) 2_564 .
O23 Zn1 O22 174.5(2) 4_456 .
O25 Zn2 O3 115.2(2) 4_556 .
O25 Zn2 O11 116.9(2) 4_556 2_564
O3 Zn2 O11 127.8(2) . 2_564
O25 Zn2 O30 96.4(2) 4_556 .
O3 Zn2 O30 86.7(2) . .
O11 Zn2 O30 87.9(2) 2_564 .
O25 Zn2 O22 94.11(17) 4_556 .
O3 Zn2 O22 89.6(2) . .
O11 Zn2 O22 86.5(2) 2_564 .
O30 Zn2 O22 169.46(18) . .
O2 C1 O3 127.8(6) . .
O2 C1 C4' 117.4(8) . .
O3 C1 C4' 114.7(8) . .
O2 C1 C4 115.7(6) . .
O3 C1 C4 116.4(7) . .
C1 O2 Zn1 134.6(4) . .
C1 O3 Zn2 131.7(5) . .
C5 C4 C9 120.0 . .
C5 C4 C1 119.8(6) . .
C9 C4 C1 120.1(6) . .
C4 C5 C6 120.0 . .
C7 C6 C5 120.0 . .
C8 C7 C6 120.0 . .
C8 C7 C10 118.8(6) . .
C6 C7 C10 121.2(6) . .
C7 C8 C9 120.0 . .
C8 C9 C4 120.0 . .
C5' C4' C9' 120.0 . .
C5' C4' C1 119.2(9) . .
C9' C4' C1 120.8(9) . .
C6' C5' C4' 120.0 . .
C5' C6' C7' 120.0 . .
C8' C7' C6' 120.0 . .
C8' C7' C10 120.8(9) . .
C6' C7' C10 119.1(9) . .
C7' C8' C9' 120.0 . .
C8' C9' C4' 120.0 . .
O11 C10 O12 126.3(6) . .
O11 C10 C7 116.6(7) . .
O12 C10 C7 117.1(7) . .
O11 C10 C7' 118.7(8) . .
O12 C10 C7' 114.9(8) . .
C10 O11 Zn2 133.6(5) . 2_565
C10 O12 Zn1 132.0(5) . 2_565
O23 C21 O22 126.4(6) . .
O23 C21 C24 117.3(6) . .
O22 C21 C24 116.3(5) . .
C21 O22 Zn2 136.7(4) . .
C21 O22 Zn1 114.1(4) . .
Zn2 O22 Zn1 106.32(18) . .
C21 O23 Zn1 130.3(5) . 4_556
O25 C24 C26 112.0(6) . .
O25 C24 C21 110.6(5) . .
C26 C24 C21 108.1(6) . .
C24 O25 Zn2 117.9(4) . 4_456
C24 O25 Zn1 115.4(4) . .
Zn2 O25 Zn1 126.0(2) 4_456 .
C30' O30 Zn2 132.4(15) . .
C30 O30 Zn2 127.0(11) . .
O30 C30 N31 129(2) . .
C30 N31 C32 120.0(18) . .
C30 N31 C33 125.3(18) . .
C32 N31 C33 114.7(17) . .
O30 C30' N31' 117(2) . .
C30' N31' C32' 125(2) . .
C30' N31' C33' 124(2) . .
C32' N31' C33' 111(2) . .

loop_
_geom_bond_atom_site_label_1
_geom_bond_atom_site_label_2
_geom_bond_distance
_geom_bond_site_symmetry_2
Zn1 O25 1.968(5) .
Zn1 O2 1.982(5) .
Zn1 O12 1.989(5) 2_564
Zn1 O23 2.008(5) 4_456
Zn1 O22 2.138(4) .
Zn2 O25 1.944(4) 4_556
Zn2 O3 1.976(5) .
Zn2 O11 1.996(5) 2_564
Zn2 O30 2.095(5) .
Zn2 O22 2.129(4) .
C1 O2 1.240(9) .
C1 O3 1.262(9) .
C1 C4' 1.510(10) .
C1 C4 1.519(8) .
C4 C5 1.3900 .
C4 C9 1.3900 .
C5 C6 1.3900 .
C6 C7 1.3900 .
C7 C8 1.3900 .
C7 C10 1.511(8) .
C8 C9 1.3900 .
C4' C5' 1.3900 .
C4' C9' 1.3900 .
C5' C6' 1.3900 .
C6' C7' 1.3900 .
C7' C8' 1.3900 .
C7' C10 1.521(10) .
C8' C9' 1.3900 .
C10 O11 1.235(9) .
C10 O12 1.267(9) .
C21 O23 1.231(8) .
C21 O22 1.255(8) .
C21 C24 1.556(8) .
C24 O25 1.410(8) .
C24 C26 1.532(11) .
O30 C30' 1.20(2) .
O30 C30 1.224(19) .
C30 N31 1.357(18) .
N31 C32 1.43(2) .
N31 C33 1.44(2) .
C30' N31' 1.35(2) .
N31' C32' 1.45(2) .
N31' C33' 1.45(2) .
